data_1561141
loop_
_publ_author_name
'Huo, Liangqin'
'Fan, Liming'
'Zhang, Jie'
'Gao, Lingling'
'Zhai, Lijun'
'Wang, Xiaoqing'
'Hu, Tuoping'

_publ_section_title
;
 Three novel coordination polymers based on tris(p-carboxyphenyl)phosphane
 oxide: Syntheses, structural characterization and magnetic properties
;
_journal_name_full 'Journal of Solid State Chemistry'
_journal_page_first 37
_journal_page_last 42
_journal_paper_doi 10.1016/j.jssc.2018.02.007
_journal_volume 261
_journal_year 2018
_chemical_formula_moiety 'C33 H23 Co N4 O7 P, H2 O'
_chemical_formula_sum 'C33 H25 Co N4 O8 P'
_chemical_formula_weight 695.47
_space_group_crystal_system monoclinic
_space_group_IT_number 14
_space_group_name_Hall '-P 2yn'
_space_group_name_H-M_alt 'P 1 21/n 1'
_atom_sites_solution_hydrogens mixed
_atom_sites_solution_primary direct
_cell_angle_alpha 90
_cell_angle_beta 98.2750(10)
_cell_angle_gamma 90
_cell_formula_units_Z 4
_cell_length_a 9.5121(4)
_cell_length_b 13.7050(5)
_cell_length_c 24.3437(9)
_cell_measurement_reflns_used 9868
_cell_measurement_temperature 100
_cell_measurement_theta_max 27.52
_cell_measurement_theta_min 3.09
_cell_volume 3140.5(2)
_computing_molecular_graphics 'Olex2 (Dolomanov et al., 2009)'
_computing_publication_material 'Olex2 (Dolomanov et al., 2009)'
_computing_structure_refinement 'ShelXL (Sheldrick, 2015)'
_computing_structure_solution 'SIR2004 (Burla et al.,  2007)'
_diffrn_ambient_temperature 100.0
_diffrn_measured_fraction_theta_full 0.998
_diffrn_measured_fraction_theta_max 0.997
_diffrn_measurement_device_type 'Bruker P4'
_diffrn_radiation_type MoK\a
_diffrn_radiation_wavelength 0.71073
_diffrn_reflns_av_R_equivalents 0.0940
_diffrn_reflns_av_unetI/netI 0.0379
_diffrn_reflns_Laue_measured_fraction_full 0.998
_diffrn_reflns_Laue_measured_fraction_max 0.997
_diffrn_reflns_limit_h_max 12
_diffrn_reflns_limit_h_min -12
_diffrn_reflns_limit_k_max 17
_diffrn_reflns_limit_k_min -17
_diffrn_reflns_limit_l_max 31
_diffrn_reflns_limit_l_min -31
_diffrn_reflns_number 63360
_diffrn_reflns_point_group_measured_fraction_full 0.998
_diffrn_reflns_point_group_measured_fraction_max 0.997
_diffrn_reflns_theta_full 25.242
_diffrn_reflns_theta_max 27.551
_diffrn_reflns_theta_min 2.949
_exptl_absorpt_coefficient_mu 0.656
_exptl_absorpt_correction_type none
_exptl_crystal_colour colourless
_exptl_crystal_colour_primary colourless
_exptl_crystal_density_diffrn 1.471
_exptl_crystal_description block
_exptl_crystal_F_000 1428
_exptl_crystal_size_max 0.18
_exptl_crystal_size_mid 0.16
_exptl_crystal_size_min 0.15
_refine_diff_density_max 0.526
_refine_diff_density_min -0.565
_refine_diff_density_rms 0.076
_refine_ls_extinction_coef .
_refine_ls_extinction_method none
_refine_ls_goodness_of_fit_ref 1.055
_refine_ls_hydrogen_treatment constr
_refine_ls_matrix_type full
_refine_ls_number_parameters 465
_refine_ls_number_reflns 7245
_refine_ls_number_restraints 120
_refine_ls_restrained_S_all 1.053
_refine_ls_R_factor_all 0.0555
_refine_ls_R_factor_gt 0.0458
_refine_ls_shift/su_max 0.001
_refine_ls_shift/su_mean 0.000
_refine_ls_structure_factor_coef Fsqd
_refine_ls_weighting_details 'w=1/[\s^2^(Fo^2^)+(0.0610P)^2^+2.0822P] where P=(Fo^2^+2Fc^2^)/3'
_refine_ls_weighting_scheme calc
_refine_ls_wR_factor_gt 0.1135
_refine_ls_wR_factor_ref 0.1207
_reflns_Friedel_coverage 0.000
_reflns_Friedel_fraction_full .
_reflns_Friedel_fraction_max .
_reflns_number_gt 6228
_reflns_number_total 7245
_reflns_threshold_expression 'I > 2\s(I)'
_cod_data_source_file 2.cif
_cod_data_source_block p
_cod_database_code 1561141
_shelx_space_group_comment
;
The symmetry employed for this shelxl refinement is uniquely defined
by the following loop, which should always be used as a source of
symmetry information in preference to the above space-group names.
They are only intended as comments.
;
_olex2_refinement_description
;
1. Fixed Uiso
 At 1.2 times of:
  All C(H) groups
 At 1.5 times of:
  All O(H) groups, All O(H,H) groups
2. Uiso/Uaniso restraints and constraints
Uanis(C26) \\sim Ueq, Uanis(C30) \\sim Ueq, Uanis(C27) \\sim Ueq, Uanis(C29)
\\sim Ueq, Uanis(C30A) \\sim Ueq, Uanis(C29A) \\sim Ueq, Uanis(C26A) \\sim Ueq,
Uanis(C27A) \\sim Ueq: with sigma of 0.01 and sigma for terminal atoms of 0.02
3. Rigid body (RIGU) restrains
 C25, C28, C26, C30, C27, C29, C30A, C29A, C26A, C27A
 with sigma for 1-2 distances of 0.004 and sigma for 1-3 distances of 0.004
4. Others
 Sof(C30A)=Sof(H30A)=Sof(C29A)=Sof(H29A)=Sof(C26A)=Sof(H26A)=Sof(C27A)=
 Sof(H27A)=1-FVAR(1)
 Sof(C26)=Sof(H26)=Sof(C30)=Sof(H30)=Sof(C27)=Sof(H27)=Sof(C29)=Sof(H29)=FVAR(1)
5.a Free rotating group:
 O1W(H1WA,H1WB)
5.b Aromatic/amide H refined with riding coordinates:
 C31(H31), C33(H33), C17(H17), C32(H32), C16(H16), C20(H20), C9(H9), C4(H4),
 C22(H22), C6(H6), C10(H10), C3(H3), C7(H7), C19(H19), C23(H23), C24(H24),
 C13(H13), C12(H12), C26(H26), C30(H30), C27(H27), C29(H29), C30A(H30A),
 C29A(H29A), C26A(H26A), C27A(H27A)
5.c Idealised tetrahedral OH refined as rotating group:
 O2(H2)
;
_olex2_submission_special_instructions 'No special instructions were received'

loop_
_space_group_symop_operation_xyz
'x, y, z'
'-x+1/2, y+1/2, -z+1/2'
'-x, -y, -z'
'x-1/2, -y-1/2, z-1/2'

loop_
_atom_site_label
_atom_site_type_symbol
_atom_site_fract_x
_atom_site_fract_y
_atom_site_fract_z
_atom_site_U_iso_or_equiv
_atom_site_adp_type
_atom_site_occupancy
_atom_site_site_symmetry_order
_atom_site_calc_flag
_atom_site_refinement_flags_posn
_atom_site_refinement_flags_adp
_atom_site_refinement_flags_occupancy
_atom_site_disorder_assembly
_atom_site_disorder_group
Co1 Co 0.18961(3) 0.98537(2) 0.55865(2) 0.02431(9) Uani 1 1 d . . . . .
P1 P 0.41172(5) 0.64647(4) 0.30041(2) 0.02426(12) Uani 1 1 d . . . . .
O4 O -0.02124(17) 0.95746(12) 0.40903(7) 0.0387(4) Uani 1 1 d . . . . .
O3 O 0.45879(16) 0.56134(11) 0.33738(6) 0.0333(3) Uani 1 1 d . . . . .
O7 O 0.16441(19) 0.96426(13) 0.47566(7) 0.0435(4) Uani 1 1 d . . . . .
O6 O -0.08036(18) 0.57484(14) 0.07062(7) 0.0442(4) Uani 1 1 d . . . . .
O5 O -0.17996(17) 0.50914(12) 0.13712(7) 0.0387(4) Uani 1 1 d . . . . .
O1 O 0.9425(3) 0.80930(16) 0.16543(11) 0.0729(7) Uani 1 1 d . . . . .
N1 N 0.2533(2) 0.12946(13) 0.54276(8) 0.0333(4) Uani 1 1 d . . . . .
N2 N 0.1184(2) 0.84111(13) 0.56918(8) 0.0340(4) Uani 1 1 d . . . . .
O2 O 0.9020(3) 0.93730(14) 0.21563(9) 0.0652(6) Uani 1 1 d . . . . .
H2 H 0.9495 0.9663 0.1941 0.098 Uiso 1 1 calc GR . . . .
N4 N 0.2561(2) 0.29003(13) 0.53884(8) 0.0335(4) Uani 1 1 d . . . . .
C8 C 0.2834(2) 0.61177(15) 0.24240(9) 0.0277(4) Uani 1 1 d . . . . .
O1W O 0.6638(4) 0.6003(2) 0.61258(15) 0.1027(11) Uani 1 1 d . . . . .
H1WA H 0.6025 0.6383 0.6233 0.154 Uiso 1 1 d G . . . .
H1WB H 0.6362 0.5416 0.6144 0.154 Uiso 1 1 d G . . . .
N3 N 0.1092(2) 0.68069(13) 0.57130(9) 0.0382(4) Uani 1 1 d . . . . .
C15 C 0.3229(2) 0.73702(15) 0.33666(9) 0.0273(4) Uani 1 1 d . . . . .
C5 C 0.5578(2) 0.70462(15) 0.27388(9) 0.0270(4) Uani 1 1 d . . . . .
C18 C 0.1839(2) 0.86973(15) 0.39649(8) 0.0266(4) Uani 1 1 d . . . . .
C21 C 0.1027(2) 0.93599(14) 0.43013(8) 0.0271(4) Uani 1 1 d . . . . .
C31 C 0.2027(3) 0.21002(16) 0.56113(10) 0.0362(5) Uani 1 1 d . . . . .
H31 H 0.1367 0.2121 0.5869 0.043 Uiso 1 1 calc R . . . .
C33 C 0.3437(2) 0.15786(16) 0.50648(9) 0.0339(5) Uani 1 1 d . . . . .
H33 H 0.3966 0.1148 0.4867 0.041 Uiso 1 1 calc R . . . .
C17 C 0.3041(3) 0.8225(2) 0.42145(10) 0.0431(6) Uani 1 1 d . . . . .
H17 H 0.3408 0.8363 0.4590 0.052 Uiso 1 1 calc R . . . .
C32 C 0.3459(3) 0.25631(17) 0.50316(10) 0.0363(5) Uani 1 1 d . . . . .
H32 H 0.3986 0.2946 0.4808 0.044 Uiso 1 1 calc R . . . .
C16 C 0.3718(3) 0.7548(2) 0.39178(10) 0.0458(6) Uani 1 1 d . . . . .
H16 H 0.4524 0.7205 0.4097 0.055 Uiso 1 1 calc R . . . .
C20 C 0.2075(3) 0.7889(2) 0.31091(10) 0.0455(6) Uani 1 1 d . . . . .
H20 H 0.1765 0.7801 0.2724 0.055 Uiso 1 1 calc R . . . .
C25 C 0.1486(3) 0.58124(16) 0.56458(11) 0.0387(5) Uani 1 1 d . U . . .
C2 C 0.7772(2) 0.79507(16) 0.22954(10) 0.0329(5) Uani 1 1 d . . . . .
C11 C 0.0546(2) 0.56823(16) 0.16164(9) 0.0322(5) Uani 1 1 d . . . . .
C9 C 0.2729(2) 0.65401(19) 0.19044(10) 0.0390(5) Uani 1 1 d . . . . .
H9 H 0.3433 0.6990 0.1825 0.047 Uiso 1 1 calc R . . . .
C28 C 0.2211(3) 0.38932(16) 0.54818(10) 0.0362(5) Uani 1 1 d . U . . .
C1 C 0.8836(2) 0.84662(17) 0.20024(10) 0.0374(5) Uani 1 1 d . . . . .
C14 C -0.0761(2) 0.54915(17) 0.12005(9) 0.0334(5) Uani 1 1 d . . . . .
C4 C 0.6103(2) 0.79380(17) 0.29445(10) 0.0356(5) Uani 1 1 d . . . . .
H4 H 0.5711 0.8240 0.3239 0.043 Uiso 1 1 calc R . . . .
C22 C -0.0121(3) 0.81255(17) 0.58097(11) 0.0391(5) Uani 1 1 d . . . . .
H22 H -0.0868 0.8557 0.5868 0.047 Uiso 1 1 calc R . . . .
C6 C 0.6224(2) 0.65789(16) 0.23305(10) 0.0346(5) Uani 1 1 d . . . . .
H6 H 0.5913 0.5948 0.2204 0.042 Uiso 1 1 calc R . . . .
C10 C 0.1595(3) 0.6310(2) 0.14967(10) 0.0402(5) Uani 1 1 d . . . . .
H10 H 0.1544 0.6585 0.1136 0.048 Uiso 1 1 calc R . . . .
C3 C 0.7194(3) 0.83909(17) 0.27236(10) 0.0376(5) Uani 1 1 d . . . . .
H3 H 0.7547 0.9003 0.2865 0.045 Uiso 1 1 calc R . . . .
C7 C 0.7310(2) 0.70291(17) 0.21101(10) 0.0371(5) Uani 1 1 d . . . . .
H7 H 0.7743 0.6710 0.1831 0.045 Uiso 1 1 calc R . . . .
C19 C 0.1367(3) 0.8538(2) 0.34106(10) 0.0432(6) Uani 1 1 d . . . . .
H19 H 0.0552 0.8874 0.3234 0.052 Uiso 1 1 calc R . . . .
C23 C -0.0193(3) 0.71417(17) 0.58306(12) 0.0421(6) Uani 1 1 d . . . . .
H23 H -0.0972 0.6760 0.5910 0.050 Uiso 1 1 calc R . . . .
C24 C 0.1881(3) 0.75999(16) 0.56351(11) 0.0388(5) Uani 1 1 d . . . . .
H24 H 0.2824 0.7574 0.5550 0.047 Uiso 1 1 calc R . . . .
C13 C 0.1801(3) 0.5463(2) 0.25346(10) 0.0440(6) Uani 1 1 d . . . . .
H13 H 0.1883 0.5148 0.2886 0.053 Uiso 1 1 calc R . . . .
C12 C 0.0653(3) 0.5267(2) 0.21364(11) 0.0460(6) Uani 1 1 d . . . . .
H12 H -0.0074 0.4842 0.2221 0.055 Uiso 1 1 calc R . . . .
C26 C 0.1272(5) 0.5122(2) 0.60283(17) 0.0469(10) Uani 0.845(8) 1 d . U P A 1
H26 H 0.0869 0.5301 0.6349 0.056 Uiso 0.845(8) 1 calc R . P A 1
C30 C 0.2065(5) 0.5561(2) 0.51755(18) 0.0519(11) Uani 0.845(8) 1 d . U P A 1
H30 H 0.2211 0.6045 0.4910 0.062 Uiso 0.845(8) 1 calc R . P A 1
C27 C 0.1642(5) 0.4157(2) 0.59510(17) 0.0477(10) Uani 0.845(8) 1 d . U P A 1
H27 H 0.1503 0.3678 0.6220 0.057 Uiso 0.845(8) 1 calc R . P A 1
C29 C 0.2430(5) 0.4597(2) 0.50936(18) 0.0504(11) Uani 0.845(8) 1 d . U P A 1
H29 H 0.2831 0.4419 0.4772 0.061 Uiso 0.845(8) 1 calc R . P A 1
C30A C 0.269(2) 0.5566(13) 0.5429(10) 0.042(4) Uani 0.155(8) 1 d . U P A 2
H30A H 0.3281 0.6070 0.5325 0.050 Uiso 0.155(8) 1 calc R . P A 2
C29A C 0.307(2) 0.4595(12) 0.5356(10) 0.041(4) Uani 0.155(8) 1 d . U P A 2
H29A H 0.3923 0.4441 0.5217 0.049 Uiso 0.155(8) 1 calc R . P A 2
C26A C 0.062(2) 0.5060(13) 0.5786(10) 0.045(4) Uani 0.155(8) 1 d . U P A 2
H26A H -0.0226 0.5206 0.5937 0.054 Uiso 0.155(8) 1 calc R . P A 2
C27A C 0.098(2) 0.4099(13) 0.5704(10) 0.045(4) Uani 0.155(8) 1 d . U P A 2
H27A H 0.0399 0.3584 0.5800 0.054 Uiso 0.155(8) 1 calc R . P A 2

loop_
_atom_site_aniso_label
_atom_site_aniso_U_11
_atom_site_aniso_U_22
_atom_site_aniso_U_33
_atom_site_aniso_U_23
_atom_site_aniso_U_13
_atom_site_aniso_U_12
Co1 0.02827(16) 0.01864(14) 0.02553(16) -0.00379(10) 0.00221(11) 0.00524(10)
P1 0.0227(2) 0.0241(3) 0.0264(3) -0.00540(19) 0.00501(19) 0.00101(19)
O4 0.0321(8) 0.0381(9) 0.0457(9) -0.0120(7) 0.0051(7) 0.0120(7)
O3 0.0354(8) 0.0304(8) 0.0351(8) -0.0001(6) 0.0081(6) 0.0062(6)
O7 0.0509(10) 0.0491(10) 0.0301(9) -0.0163(7) 0.0047(7) 0.0068(8)
O6 0.0377(9) 0.0579(11) 0.0354(9) -0.0023(8) -0.0002(7) -0.0017(8)
O5 0.0292(8) 0.0426(9) 0.0420(10) -0.0044(7) -0.0026(7) -0.0078(7)
O1 0.0791(15) 0.0485(12) 0.1063(19) -0.0161(12) 0.0649(15) -0.0147(11)
N1 0.0444(11) 0.0228(9) 0.0321(10) -0.0009(7) 0.0040(8) 0.0050(8)
N2 0.0367(10) 0.0232(9) 0.0425(11) -0.0020(8) 0.0077(8) 0.0016(8)
O2 0.0948(16) 0.0398(11) 0.0720(14) -0.0156(10) 0.0493(13) -0.0309(11)
N4 0.0439(10) 0.0215(8) 0.0346(10) -0.0015(7) 0.0044(8) 0.0015(8)
C8 0.0265(10) 0.0279(10) 0.0285(10) -0.0084(8) 0.0039(8) -0.0022(8)
O1W 0.142(3) 0.0616(15) 0.127(2) 0.0162(17) 0.099(2) 0.0072(17)
N3 0.0446(11) 0.0203(8) 0.0508(12) -0.0035(8) 0.0101(9) 0.0004(8)
C15 0.0250(9) 0.0290(10) 0.0283(10) -0.0053(8) 0.0049(8) 0.0032(8)
C5 0.0255(9) 0.0254(10) 0.0306(10) -0.0033(8) 0.0058(8) -0.0012(8)
C18 0.0271(10) 0.0257(10) 0.0273(10) -0.0052(8) 0.0051(8) 0.0031(8)
C21 0.0340(11) 0.0203(9) 0.0286(10) -0.0028(8) 0.0105(8) 0.0017(8)
C31 0.0514(14) 0.0216(10) 0.0368(12) -0.0016(9) 0.0102(10) 0.0007(9)
C33 0.0385(12) 0.0290(11) 0.0331(11) -0.0018(9) 0.0020(9) 0.0063(9)
C17 0.0403(13) 0.0587(16) 0.0268(11) -0.0165(11) -0.0068(9) 0.0207(12)
C32 0.0400(12) 0.0307(11) 0.0384(12) -0.0011(9) 0.0068(10) -0.0005(9)
C16 0.0377(13) 0.0615(16) 0.0347(12) -0.0139(11) -0.0067(10) 0.0260(12)
C20 0.0506(14) 0.0582(16) 0.0252(11) -0.0123(11) -0.0032(10) 0.0247(13)
C25 0.0470(13) 0.0202(10) 0.0489(14) -0.0041(9) 0.0070(10) 0.0008(9)
C2 0.0299(10) 0.0303(11) 0.0395(12) -0.0028(9) 0.0083(9) -0.0036(9)
C11 0.0273(10) 0.0333(11) 0.0354(11) -0.0087(9) 0.0027(8) -0.0017(9)
C9 0.0331(11) 0.0510(14) 0.0331(12) -0.0014(10) 0.0054(9) -0.0135(10)
C28 0.0456(13) 0.0202(10) 0.0419(13) -0.0040(9) 0.0038(10) 0.0012(9)
C1 0.0346(11) 0.0342(12) 0.0446(13) -0.0007(10) 0.0103(10) -0.0036(9)
C14 0.0327(11) 0.0302(11) 0.0364(12) -0.0095(9) 0.0014(9) 0.0032(9)
C4 0.0391(12) 0.0330(11) 0.0364(12) -0.0104(9) 0.0111(9) -0.0039(9)
C22 0.0354(12) 0.0290(11) 0.0537(15) -0.0014(10) 0.0086(10) 0.0036(9)
C6 0.0348(11) 0.0258(10) 0.0455(13) -0.0107(9) 0.0138(10) -0.0040(9)
C10 0.0378(12) 0.0549(15) 0.0275(11) 0.0016(10) 0.0032(9) -0.0081(11)
C3 0.0416(12) 0.0282(11) 0.0446(13) -0.0104(10) 0.0116(10) -0.0089(9)
C7 0.0351(11) 0.0324(11) 0.0470(13) -0.0107(10) 0.0166(10) -0.0022(9)
C19 0.0428(13) 0.0537(15) 0.0299(12) -0.0093(10) -0.0060(10) 0.0275(12)
C23 0.0376(12) 0.0289(11) 0.0610(16) -0.0003(11) 0.0115(11) -0.0039(10)
C24 0.0397(12) 0.0222(10) 0.0564(15) -0.0039(10) 0.0139(11) -0.0001(9)
C13 0.0451(14) 0.0489(14) 0.0354(13) 0.0077(11) -0.0031(10) -0.0182(12)
C12 0.0409(13) 0.0501(15) 0.0443(14) 0.0030(12) -0.0029(11) -0.0214(12)
C26 0.070(3) 0.0278(14) 0.046(2) -0.0052(13) 0.0185(19) 0.0024(14)
C30 0.083(3) 0.0234(14) 0.052(2) 0.0032(14) 0.021(2) 0.0024(16)
C27 0.078(3) 0.0251(14) 0.0425(19) 0.0026(13) 0.0176(18) 0.0010(15)
C29 0.082(3) 0.0277(14) 0.047(2) -0.0015(13) 0.026(2) 0.0042(16)
C30A 0.043(6) 0.025(5) 0.057(8) 0.001(5) 0.008(5) -0.001(4)
C29A 0.040(6) 0.028(5) 0.056(8) -0.003(4) 0.008(5) 0.001(4)
C26A 0.048(6) 0.031(5) 0.056(9) -0.003(4) 0.012(6) 0.001(4)
C27A 0.051(6) 0.025(5) 0.059(9) -0.004(5) 0.013(6) -0.003(4)

loop_
_atom_type_symbol
_atom_type_description
_atom_type_scat_dispersion_real
_atom_type_scat_dispersion_imag
_atom_type_scat_source
C C 0.0033 0.0016 'International Tables Vol C Tables 4.2.6.8 and 6.1.1.4'
H H 0.0000 0.0000 'International Tables Vol C Tables 4.2.6.8 and 6.1.1.4'
Co Co 0.3494 0.9721 'International Tables Vol C Tables 4.2.6.8 and 6.1.1.4'
N N 0.0061 0.0033 'International Tables Vol C Tables 4.2.6.8 and 6.1.1.4'
O O 0.0106 0.0060 'International Tables Vol C Tables 4.2.6.8 and 6.1.1.4'
P P 0.1023 0.0942 'International Tables Vol C Tables 4.2.6.8 and 6.1.1.4'

loop_
_geom_angle_atom_site_label_1
_geom_angle_atom_site_label_2
_geom_angle_atom_site_label_3
_geom_angle
_geom_angle_site_symmetry_1
_geom_angle_site_symmetry_3
O4 Co1 O6 150.21(6) 3_576 4_676
O4 Co1 O5 91.65(7) 3_576 4_676
O4 Co1 N1 88.47(7) 3_576 1_565
O4 Co1 N2 91.70(7) 3_576 .
O7 Co1 O4 117.00(7) . 3_576
O7 Co1 O6 92.79(7) . 4_676
O7 Co1 O5 150.94(7) . 4_676
O7 Co1 N1 86.95(8) . 1_565
O7 Co1 N2 89.62(8) . .
O5 Co1 O6 58.72(6) 4_676 4_676
N1 Co1 O6 93.74(7) 1_565 4_676
N1 Co1 O5 89.18(7) 1_565 4_676
N2 Co1 O6 87.99(7) . 4_676
N2 Co1 O5 94.58(7) . 4_676
N2 Co1 N1 176.23(7) . 1_565
O3 P1 C8 112.11(10) . .
O3 P1 C15 111.22(9) . .
O3 P1 C5 112.33(9) . .
C8 P1 C15 104.74(9) . .
C8 P1 C5 107.93(10) . .
C5 P1 C15 108.15(10) . .
C21 O4 Co1 132.66(14) . 3_576
C21 O7 Co1 155.75(17) . .
C14 O6 Co1 85.41(14) . 4_575
C14 O5 Co1 94.16(14) . 4_575
C31 N1 Co1 126.54(16) . 1_545
C31 N1 C33 105.99(19) . .
C33 N1 Co1 127.10(14) . 1_545
C22 N2 Co1 127.36(15) . .
C24 N2 Co1 127.13(16) . .
C24 N2 C22 105.46(19) . .
C1 O2 H2 109.5 . .
C31 N4 C32 106.40(18) . .
C31 N4 C28 126.8(2) . .
C32 N4 C28 126.8(2) . .
C9 C8 P1 124.17(17) . .
C9 C8 C13 119.3(2) . .
C13 C8 P1 116.13(17) . .
H1WA O1W H1WB 109.4 . .
C23 N3 C25 126.8(2) . .
C24 N3 C25 126.2(2) . .
C24 N3 C23 106.85(19) . .
C16 C15 P1 118.84(16) . .
C16 C15 C20 119.1(2) . .
C20 C15 P1 122.03(16) . .
C4 C5 P1 121.14(16) . .
C4 C5 C6 119.26(19) . .
C6 C5 P1 119.56(16) . .
C17 C18 C21 120.07(19) . .
C17 C18 C19 119.43(19) . .
C19 C18 C21 120.48(19) . .
O4 C21 C18 116.40(18) . .
O7 C21 O4 126.19(19) . .
O7 C21 C18 117.41(19) . .
N1 C31 N4 111.6(2) . .
N1 C31 H31 124.2 . .
N4 C31 H31 124.2 . .
N1 C33 H33 125.1 . .
C32 C33 N1 109.7(2) . .
C32 C33 H33 125.1 . .
C18 C17 H17 119.9 . .
C18 C17 C16 120.1(2) . .
C16 C17 H17 119.9 . .
N4 C32 H32 126.9 . .
C33 C32 N4 106.2(2) . .
C33 C32 H32 126.9 . .
C15 C16 C17 120.5(2) . .
C15 C16 H16 119.8 . .
C17 C16 H16 119.8 . .
C15 C20 H20 119.8 . .
C15 C20 C19 120.3(2) . .
C19 C20 H20 119.8 . .
C26 C25 N3 121.1(2) . .
C26 C25 C30 120.6(3) . .
C30 C25 N3 118.3(2) . .
C30A C25 N3 121.8(8) . .
C30A C25 C26A 118.0(11) . .
C26A C25 N3 120.1(8) . .
C3 C2 C1 121.5(2) . .
C3 C2 C7 119.9(2) . .
C7 C2 C1 118.6(2) . .
C10 C11 C14 121.2(2) . .
C12 C11 C14 119.3(2) . .
C12 C11 C10 119.4(2) . .
C8 C9 H9 119.9 . .
C8 C9 C10 120.3(2) . .
C10 C9 H9 119.9 . .
C27 C28 N4 120.6(2) . .
C27 C28 C29 119.8(2) . .
C29 C28 N4 119.5(2) . .
C29A C28 N4 119.4(8) . .
C29A C28 C27A 121.5(11) . .
C27A C28 N4 119.1(8) . .
O1 C1 O2 123.7(2) . .
O1 C1 C2 123.6(2) . .
O2 C1 C2 112.7(2) . .
O6 C14 O5 121.7(2) . .
O6 C14 C11 120.5(2) . .
O5 C14 C11 117.8(2) . .
C5 C4 H4 119.8 . .
C3 C4 C5 120.4(2) . .
C3 C4 H4 119.8 . .
N2 C22 H22 124.9 . .
C23 C22 N2 110.2(2) . .
C23 C22 H22 124.9 . .
C5 C6 H6 119.9 . .
C7 C6 C5 120.2(2) . .
C7 C6 H6 119.9 . .
C11 C10 C9 120.0(2) . .
C11 C10 H10 120.0 . .
C9 C10 H10 120.0 . .
C2 C3 H3 120.0 . .
C4 C3 C2 119.9(2) . .
C4 C3 H3 120.0 . .
C2 C7 H7 120.0 . .
C6 C7 C2 120.1(2) . .
C6 C7 H7 120.0 . .
C18 C19 C20 120.3(2) . .
C18 C19 H19 119.8 . .
C20 C19 H19 119.8 . .
N3 C23 H23 127.0 . .
C22 C23 N3 105.9(2) . .
C22 C23 H23 127.0 . .
N2 C24 N3 111.6(2) . .
N2 C24 H24 124.2 . .
N3 C24 H24 124.2 . .
C8 C13 H13 119.9 . .
C12 C13 C8 120.1(2) . .
C12 C13 H13 119.9 . .
C11 C12 H12 119.6 . .
C13 C12 C11 120.8(2) . .
C13 C12 H12 119.6 . .
C25 C26 H26 119.9 . .
C25 C26 C27 120.2(3) . .
C27 C26 H26 119.9 . .
C25 C30 H30 120.2 . .
C25 C30 C29 119.6(3) . .
C29 C30 H30 120.2 . .
C28 C27 C26 119.9(3) . .
C28 C27 H27 120.1 . .
C26 C27 H27 120.1 . .
C28 C29 C30 119.9(3) . .
C28 C29 H29 120.0 . .
C30 C29 H29 120.0 . .
C25 C30A H30A 119.0 . .
C25 C30A C29A 122.0(15) . .
C29A C30A H30A 119.0 . .
C28 C29A C30A 118.9(15) . .
C28 C29A H29A 120.5 . .
C30A C29A H29A 120.5 . .
C25 C26A H26A 120.1 . .
C27A C26A C25 119.7(16) . .
C27A C26A H26A 120.1 . .
C28 C27A C26A 119.8(16) . .
C28 C27A H27A 120.1 . .
C26A C27A H27A 120.1 . .

loop_
_geom_bond_atom_site_label_1
_geom_bond_atom_site_label_2
_geom_bond_distance
_geom_bond_site_symmetry_2
Co1 O4 2.0398(15) 3_576
Co1 O7 2.0207(16) .
Co1 O6 2.3172(17) 4_676
Co1 O5 2.1242(17) 4_676
Co1 N1 2.1176(19) 1_565
Co1 N2 2.1172(18) .
P1 O3 1.5018(16) .
P1 C8 1.793(2) .
P1 C15 1.802(2) .
P1 C5 1.801(2) .
O4 Co1 2.0398(15) 3_576
O4 C21 1.252(3) .
O7 C21 1.239(3) .
O6 Co1 2.3172(17) 4_575
O6 C14 1.249(3) .
O5 Co1 2.1241(17) 4_575
O5 C14 1.252(3) .
O1 C1 1.196(3) .
N1 Co1 2.1176(19) 1_545
N1 C31 1.309(3) .
N1 C33 1.375(3) .
N2 C22 1.372(3) .
N2 C24 1.312(3) .
O2 H2 0.8400 .
O2 C1 1.303(3) .
N4 C31 1.354(3) .
N4 C32 1.382(3) .
N4 C28 1.427(3) .
C8 C9 1.382(3) .
C8 C13 1.386(3) .
O1W H1WA 0.8500 .
O1W H1WB 0.8502 .
N3 C25 1.429(3) .
N3 C23 1.374(3) .
N3 C24 1.350(3) .
C15 C16 1.377(3) .
C15 C20 1.379(3) .
C5 C4 1.386(3) .
C5 C6 1.397(3) .
C18 C21 1.508(3) .
C18 C17 1.376(3) .
C18 C19 1.377(3) .
C31 H31 0.9500 .
C33 H33 0.9500 .
C33 C32 1.352(3) .
C17 H17 0.9500 .
C17 C16 1.390(3) .
C32 H32 0.9500 .
C16 H16 0.9500 .
C20 H20 0.9500 .
C20 C19 1.388(3) .
C25 C26 1.364(4) .
C25 C30 1.384(4) .
C25 C30A 1.368(19) .
C25 C26A 1.40(2) .
C2 C1 1.497(3) .
C2 C3 1.385(3) .
C2 C7 1.391(3) .
C11 C14 1.509(3) .
C11 C10 1.380(3) .
C11 C12 1.378(3) .
C9 H9 0.9500 .
C9 C10 1.393(3) .
C28 C27 1.380(4) .
C28 C29 1.387(4) .
C28 C29A 1.324(18) .
C28 C27A 1.384(19) .
C4 H4 0.9500 .
C4 C3 1.383(3) .
C22 H22 0.9500 .
C22 C23 1.351(3) .
C6 H6 0.9500 .
C6 C7 1.376(3) .
C10 H10 0.9500 .
C3 H3 0.9500 .
C7 H7 0.9500 .
C19 H19 0.9500 .
C23 H23 0.9500 .
C24 H24 0.9500 .
C13 H13 0.9500 .
C13 C12 1.378(3) .
C12 H12 0.9500 .
C26 H26 0.9500 .
C26 C27 1.389(4) .
C30 H30 0.9500 .
C30 C29 1.388(4) .
C27 H27 0.9500 .
C29 H29 0.9500 .
C30A H30A 0.9500 .
C30A C29A 1.40(2) .
C29A H29A 0.9500 .
C26A H26A 0.9500 .
C26A C27A 1.38(2) .
C27A H27A 0.9500 .

loop_
_geom_torsion_atom_site_label_1
_geom_torsion_atom_site_label_2
_geom_torsion_atom_site_label_3
_geom_torsion_atom_site_label_4
_geom_torsion
_geom_torsion_site_symmetry_1
_geom_torsion_site_symmetry_2
_geom_torsion_site_symmetry_3
_geom_torsion_site_symmetry_4
Co1 O4 C21 O7 -16.8(4) 3_576 . . .
Co1 O4 C21 C18 163.47(15) 3_576 . . .
Co1 O7 C21 O4 54.5(5) . . . .
Co1 O7 C21 C18 -125.8(3) . . . .
Co1 O6 C14 O5 0.4(2) 4_575 . . .
Co1 O6 C14 C11 -177.92(19) 4_575 . . .
Co1 O5 C14 O6 -0.4(2) 4_575 . . .
Co1 O5 C14 C11 177.93(17) 4_575 . . .
Co1 N1 C31 N4 -173.79(15) 1_545 . . .
Co1 N1 C33 C32 173.11(16) 1_545 . . .
Co1 N2 C22 C23 178.31(18) . . . .
Co1 N2 C24 N3 -177.74(16) . . . .
P1 C8 C9 C10 -172.17(19) . . . .
P1 C8 C13 C12 170.2(2) . . . .
P1 C15 C16 C17 -178.6(2) . . . .
P1 C15 C20 C19 176.1(2) . . . .
P1 C5 C4 C3 -177.82(19) . . . .
P1 C5 C6 C7 177.77(19) . . . .
O3 P1 C8 C9 -146.45(19) . . . .
O3 P1 C8 C13 41.2(2) . . . .
O3 P1 C15 C16 37.2(2) . . . .
O3 P1 C15 C20 -142.8(2) . . . .
O3 P1 C5 C4 -105.47(19) . . . .
O3 P1 C5 C6 72.6(2) . . . .
N1 C33 C32 N4 0.8(3) . . . .
N2 C22 C23 N3 -1.1(3) . . . .
N4 C28 C27 C26 -178.3(3) . . . .
N4 C28 C29 C30 178.7(3) . . . .
N4 C28 C29A C30A 177.6(13) . . . .
N4 C28 C27A C26A -178.6(16) . . . .
C8 P1 C15 C16 158.5(2) . . . .
C8 P1 C15 C20 -21.5(2) . . . .
C8 P1 C5 C4 130.44(19) . . . .
C8 P1 C5 C6 -51.5(2) . . . .
C8 C9 C10 C11 2.2(4) . . . .
C8 C13 C12 C11 3.0(4) . . . .
N3 C25 C26 C27 179.0(3) . . . .
N3 C25 C30 C29 -178.7(3) . . . .
N3 C25 C30A C29A -179.1(14) . . . .
N3 C25 C26A C27A 178.1(15) . . . .
C15 P1 C8 C9 92.8(2) . . . .
C15 P1 C8 C13 -79.6(2) . . . .
C15 P1 C5 C4 17.6(2) . . . .
C15 P1 C5 C6 -164.31(18) . . . .
C15 C20 C19 C18 2.4(4) . . . .
C5 P1 C8 C9 -22.2(2) . . . .
C5 P1 C8 C13 165.37(19) . . . .
C5 P1 C15 C16 -86.6(2) . . . .
C5 P1 C15 C20 93.4(2) . . . .
C5 C4 C3 C2 -0.2(4) . . . .
C5 C6 C7 C2 0.3(4) . . . .
C18 C17 C16 C15 2.5(4) . . . .
C21 C18 C17 C16 174.2(2) . . . .
C21 C18 C19 C20 -176.6(2) . . . .
C31 N1 C33 C32 -0.3(3) . . . .
C31 N4 C32 C33 -1.0(3) . . . .
C31 N4 C28 C27 22.0(4) . . . .
C31 N4 C28 C29 -157.3(3) . . . .
C31 N4 C28 C29A 162.5(12) . . . .
C31 N4 C28 C27A -17.3(13) . . . .
C33 N1 C31 N4 -0.3(3) . . . .
C17 C18 C21 O4 -163.3(2) . . . .
C17 C18 C21 O7 17.0(3) . . . .
C17 C18 C19 C20 1.6(4) . . . .
C32 N4 C31 N1 0.8(3) . . . .
C32 N4 C28 C27 -161.5(3) . . . .
C32 N4 C28 C29 19.3(4) . . . .
C32 N4 C28 C29A -20.9(13) . . . .
C32 N4 C28 C27A 159.3(13) . . . .
C16 C15 C20 C19 -3.8(4) . . . .
C20 C15 C16 C17 1.4(4) . . . .
C25 N3 C23 C22 -175.0(2) . . . .
C25 N3 C24 N2 175.5(2) . . . .
C25 C26 C27 C28 -0.8(6) . . . .
C25 C30 C29 C28 0.2(6) . . . .
C25 C30A C29A C28 2(3) . . . .
C25 C26A C27A C28 0(3) . . . .
C9 C8 C13 C12 -2.5(4) . . . .
C28 N4 C31 N1 177.9(2) . . . .
C28 N4 C32 C33 -178.1(2) . . . .
C1 C2 C3 C4 173.0(2) . . . .
C1 C2 C7 C6 -173.1(2) . . . .
C14 C11 C10 C9 174.3(2) . . . .
C14 C11 C12 C13 -177.0(2) . . . .
C4 C5 C6 C7 -4.1(4) . . . .
C22 N2 C24 N3 -0.3(3) . . . .
C6 C5 C4 C3 4.1(4) . . . .
C10 C11 C14 O6 13.4(3) . . . .
C10 C11 C14 O5 -164.9(2) . . . .
C10 C11 C12 C13 -0.8(4) . . . .
C3 C2 C1 O1 175.3(3) . . . .
C3 C2 C1 O2 -6.6(4) . . . .
C3 C2 C7 C6 3.6(4) . . . .
C7 C2 C1 O1 -8.0(4) . . . .
C7 C2 C1 O2 170.1(2) . . . .
C7 C2 C3 C4 -3.7(4) . . . .
C19 C18 C21 O4 15.0(3) . . . .
C19 C18 C21 O7 -164.8(2) . . . .
C19 C18 C17 C16 -4.0(4) . . . .
C23 N3 C25 C26 -49.6(4) . . . .
C23 N3 C25 C30 129.0(4) . . . .
C23 N3 C25 C30A 167.6(13) . . . .
C23 N3 C25 C26A -10.3(13) . . . .
C23 N3 C24 N2 -0.4(3) . . . .
C24 N2 C22 C23 0.8(3) . . . .
C24 N3 C25 C26 135.2(4) . . . .
C24 N3 C25 C30 -46.1(4) . . . .
C24 N3 C25 C30A -7.5(13) . . . .
C24 N3 C25 C26A 174.5(13) . . . .
C24 N3 C23 C22 0.9(3) . . . .
C13 C8 C9 C10 0.0(4) . . . .
C12 C11 C14 O6 -170.4(2) . . . .
C12 C11 C14 O5 11.2(3) . . . .
C12 C11 C10 C9 -1.8(4) . . . .
C26 C25 C30 C29 0.0(6) . . . .
C30 C25 C26 C27 0.4(6) . . . .
C27 C28 C29 C30 -0.6(6) . . . .
C29 C28 C27 C26 1.0(6) . . . .
C30A C25 C26A C27A 0(3) . . . .
C29A C28 C27A C26A 2(3) . . . .
C26A C25 C30A C29A -1(2) . . . .
C27A C28 C29A C30A -3(2) . . . .
